data_4077151
loop_
_publ_author_name
'Ramachandran, Bhaskar M.'
'Trupia, Sabrina M.'
'Geiger, William E.'
'Carroll, Patrick J.'
'Sneddon, Larry G.'

_publ_section_title
;
 Synthetic, Structural, Chemical, and Electrochemical Studies of the
 Metallatricarbadecaboranyl Analogues of Ferrocene, Ruthenocene, and
 Osmocene and the Observation of a
 Reversible\h6&#x2212;\h4Tricarbadecaboranyl Coordination that Is
 Analogous to the\h5&#x2212;\h3Cyclopentadienyl Ring-Slippage Process
;
_journal_issue 23
_journal_name_full Organometallics
_journal_page_first 5078
_journal_paper_doi 10.1021/om020757u
_journal_volume 21
_journal_year 2002
_chemical_formula_sum 'C8 H24 B14 Os'
_chemical_formula_weight 461.81
_space_group_IT_number 2
_symmetry_cell_setting triclinic
_symmetry_Int_Tables_number 2
_symmetry_space_group_name_Hall '-P 1'
_symmetry_space_group_name_H-M 'P -1'
_atom_sites_solution_hydrogens geom
_atom_sites_solution_primary direct
_atom_sites_solution_secondary difmap
_audit_creation_method SHELXL
_cell_angle_alpha 99.126(5)
_cell_angle_beta 109.228(4)
_cell_angle_gamma 78.123(4)
_cell_formula_units_Z 2
_cell_length_a 7.7980(6)
_cell_length_b 17.6859(11)
_cell_length_c 6.6743(4)
_cell_measurement_temperature 210(2)
_cell_volume 846.41(10)
_computing_structure_refinement 'SHELXL-93 (Sheldrick, 1993)'
_computing_structure_solution 'SIR92 (Altomare, 1993)'
_diffrn_ambient_temperature 210(2)
_diffrn_measurement_device 'image plate area detector'
_diffrn_measurement_device_type 'Rigaku R-AXIS IIc'
_diffrn_measurement_method 'phi oscillations'
_diffrn_radiation_monochromator graphite
_diffrn_radiation_source 'rotating anode'
_diffrn_radiation_type MoK\a
_diffrn_radiation_wavelength 0.71069
_diffrn_reflns_av_R_equivalents 0.0450
_diffrn_reflns_av_sigmaI/netI 0.0375
_diffrn_reflns_limit_h_max 10
_diffrn_reflns_limit_h_min -10
_diffrn_reflns_limit_k_max 21
_diffrn_reflns_limit_k_min -22
_diffrn_reflns_limit_l_max 8
_diffrn_reflns_limit_l_min -8
_diffrn_reflns_number 9073
_diffrn_reflns_theta_max 27.51
_diffrn_reflns_theta_min 2.80
_exptl_absorpt_coefficient_mu 7.514
_exptl_absorpt_correction_T_max 1.015
_exptl_absorpt_correction_T_min 0.607
_exptl_absorpt_correction_type multi-scan
_exptl_crystal_density_diffrn 1.812
_exptl_crystal_F_000 436
_exptl_crystal_size_max 0.30
_exptl_crystal_size_mid 0.11
_exptl_crystal_size_min 0.02
_refine_diff_density_max 2.007
_refine_diff_density_min -2.472
_refine_diff_density_rms 0.259
_refine_ls_extinction_coef 0.0256(20)
_refine_ls_extinction_expression Fc^*^=kFc[1+0.001xFc^2^\l^3^/sin(2\q)]^-1/4^
_refine_ls_extinction_method SHELXL
_refine_ls_goodness_of_fit_all 1.073
_refine_ls_goodness_of_fit_obs 1.040
_refine_ls_matrix_type full
_refine_ls_number_parameters 209
_refine_ls_number_reflns 3539
_refine_ls_number_restraints 172
_refine_ls_restrained_S_all 1.050
_refine_ls_restrained_S_obs 1.017
_refine_ls_R_factor_all 0.0529
_refine_ls_R_factor_obs 0.0500
_refine_ls_shift/esd_max 0.001
_refine_ls_shift/esd_mean 0.000
_refine_ls_structure_factor_coef Fsqd
_refine_ls_weighting_details 'w=1/[\s^2^(Fo^2^)+(0.0872P)^2^+5.3128P] where P=(Fo^2^+2Fc^2^)/3'
_refine_ls_weighting_scheme calc
_refine_ls_wR_factor_all 0.1372
_refine_ls_wR_factor_obs 0.1296
_reflns_number_observed 3370
_reflns_number_total 3539
_reflns_observed_criterion >2sigma(I)
_cod_data_source_file om020757u.cif
_cod_data_source_block cmpd6
_cod_depositor_comments
;
The following automatic conversions were performed:

'_refine_ls_weighting_scheme' value 'calc
w=1/[\s^2^(Fo^2^)+(0.0872P)^2^+5.3128P] where P=(Fo^2^+2Fc^2^)/3' was
changed to 'calc'. New tag '_refine_ls_weighting_details' was
created. The value of the new tag was set to
'w=1/[\s^2^(Fo^2^)+(0.0872P)^2^+5.3128P] where P=(Fo^2^+2Fc^2^)/3'.

Automatic conversion script
Id: cif_fix_values 3143 2015-03-26 13:38:13Z robertas 

The following automatic conversions were performed:

'_exptl_absorpt_correction_type' value 'multi-scans' was replaced
with the value 'multi-scan' as specified in the replacement file
'src/cod-tools/trunk/data/replacement-values/replacement_values.lst'.

Automatic conversion script
Id: cif_fix_values 5376 2017-05-30 11:51:03Z andrius 
;
_cod_original_sg_symbol_H-M 'P -1       '
_cod_database_code 4077151

loop_
_symmetry_equiv_pos_as_xyz
'x, y, z'
'-x, -y, -z'

loop_
_atom_site_aniso_label
_atom_site_aniso_U_11
_atom_site_aniso_U_22
_atom_site_aniso_U_33
_atom_site_aniso_U_23
_atom_site_aniso_U_13
_atom_site_aniso_U_12
Os1 0.0354(2) 0.0281(2) 0.0280(2) 0.00072(14) 0.00827(13) -0.00508(13)
C2 0.048(4) 0.023(3) 0.028(3) 0.014(3) 0.006(3) 0.013(3)
C3 0.037(4) 0.035(4) 0.038(4) 0.003(4) 0.005(3) -0.013(3)
C4 0.052(4) 0.031(4) 0.026(3) 0.014(3) 0.012(3) -0.007(3)
B5 0.044(4) 0.040(5) 0.033(4) 0.003(4) 0.014(4) 0.002(4)
B6 0.048(5) 0.030(4) 0.031(4) 0.004(4) 0.007(4) -0.014(4)
B7 0.047(4) 0.041(5) 0.037(4) -0.005(4) 0.014(4) -0.013(4)
B8 0.054(5) 0.029(4) 0.038(4) 0.007(4) 0.011(4) 0.002(4)
B9 0.047(4) 0.039(5) 0.037(4) 0.011(4) 0.008(4) -0.011(4)
B10 0.051(4) 0.044(5) 0.035(4) 0.004(5) 0.012(4) -0.013(4)
B11 0.051(5) 0.034(4) 0.035(4) -0.004(4) 0.013(4) -0.011(4)
C12 0.046(4) 0.038(4) 0.043(5) 0.014(4) 0.005(4) -0.005(4)
C2' 0.047(4) 0.015(3) 0.042(4) -0.002(3) 0.018(3) -0.003(3)
C3' 0.042(4) 0.030(3) 0.036(4) 0.021(3) 0.009(3) -0.009(3)
C4' 0.043(4) 0.038(4) 0.035(4) 0.002(4) 0.008(3) -0.006(3)
B5' 0.046(4) 0.020(4) 0.043(4) 0.004(4) 0.010(4) -0.006(3)
B6' 0.048(5) 0.051(5) 0.030(4) 0.002(4) 0.018(4) -0.016(4)
B7' 0.045(4) 0.041(5) 0.039(4) -0.001(5) 0.011(4) -0.009(4)
B8' 0.051(5) 0.030(4) 0.047(5) 0.004(4) 0.012(4) -0.006(4)
B9' 0.052(4) 0.037(5) 0.042(4) -0.002(4) 0.018(4) -0.017(4)
B10' 0.048(4) 0.036(4) 0.040(5) 0.009(4) 0.009(4) -0.006(4)
B11' 0.053(5) 0.037(4) 0.039(4) 0.007(4) 0.007(4) -0.005(4)
C12' 0.042(4) 0.050(5) 0.043(5) -0.007(4) 0.010(4) -0.004(4)

loop_
_atom_site_label
_atom_site_type_symbol
_atom_site_fract_x
_atom_site_fract_y
_atom_site_fract_z
_atom_site_U_iso_or_equiv
_atom_site_thermal_displace_type
_atom_site_occupancy
_atom_site_calc_flag
_atom_site_refinement_flags
Os1 Os 0.69467(4) 0.74978(2) 0.84025(4) 0.0311(2) Uani 1 d .
C2 C 0.5290(13) 0.8515(5) 0.7062(13) 0.036(2) Uani 1 d U
C3 C 0.9577(12) 0.7784(5) 0.9525(14) 0.037(2) Uani 1 d U
C4 C 0.6801(13) 0.8486(5) 0.6074(13) 0.035(2) Uani 1 d U
B5 B 0.6064(15) 0.8790(7) 0.9571(17) 0.040(2) Uani 1 d U
B6 B 0.8469(14) 0.8365(6) 1.0939(16) 0.037(2) Uani 1 d U
B7 B 0.9040(15) 0.8047(7) 0.7183(17) 0.042(2) Uani 1 d U
B8 B 0.6131(16) 0.9356(6) 0.7558(17) 0.042(2) Uani 1 d U
B9 B 0.9901(15) 0.8671(6) 0.9650(17) 0.041(2) Uani 1 d U
B10 B 0.8359(16) 0.9095(7) 0.7357(17) 0.043(2) Uani 1 d U
B11 B 0.7922(15) 0.9307(6) 0.9920(17) 0.040(2) Uani 1 d U
C12 C 0.3338(13) 0.8550(6) 0.5651(16) 0.044(2) Uani 1 d U
C2' C 0.8131(12) 0.6363(4) 0.7493(15) 0.034(2) Uani 1 d U
C3' C 0.4726(11) 0.7324(5) 0.9232(14) 0.034(2) Uani 1 d U
C4' C 0.6179(12) 0.6257(5) 0.6311(14) 0.040(2) Uani 1 d U
B5' B 0.8393(14) 0.6358(5) 1.0007(18) 0.037(2) Uani 1 d U
B6' B 0.6507(15) 0.6896(7) 1.0987(16) 0.041(2) Uani 1 d U
B7' B 0.4297(15) 0.6796(7) 0.7015(18) 0.042(2) Uani 1 d U
B8' B 0.7522(16) 0.5571(6) 0.8127(19) 0.044(2) Uani 1 d U
B9' B 0.4493(15) 0.6466(6) 0.9541(18) 0.042(2) Uani 1 d U
B10' B 0.5125(15) 0.5799(6) 0.7537(17) 0.042(2) Uani 1 d U
B11' B 0.6680(16) 0.5878(6) 1.0216(18) 0.044(2) Uani 1 d U
C12' C 0.9586(13) 0.6174(6) 0.6391(16) 0.047(2) Uani 1 d U
H3 H 1.0272 0.7270 0.9859 0.051 Uiso 1 d .
H4 H 0.6392 0.8390 0.4324 0.051 Uiso 1 d .
H5 H 0.5102 0.8940 1.0515 0.051 Uiso 1 d .
H6 H 0.8803 0.8293 1.2637 0.051 Uiso 1 d .
H7 H 0.9742 0.7724 0.6039 0.051 Uiso 1 d .
H8 H 0.5304 0.9918 0.7082 0.051 Uiso 1 d .
H9 H 1.1261 0.8848 1.0381 0.051 Uiso 1 d .
H10 H 0.8842 0.9464 0.6549 0.051 Uiso 1 d .
H12A H 0.2908 0.9046 0.5097 0.063 Uiso 1 d .
H12B H 0.2579 0.8475 0.6454 0.063 Uiso 1 d .
H12C H 0.3280 0.8148 0.4488 0.063 Uiso 1 d .
H3' H 0.3579 0.7791 0.9341 0.051 Uiso 1 d .
H4' H 0.5869 0.6153 0.4569 0.051 Uiso 1 d .
H5' H 0.9796 0.6325 1.1130 0.051 Uiso 1 d .
H6' H 0.6882 0.7141 1.2661 0.051 Uiso 1 d .
H7' H 0.3067 0.6972 0.5687 0.051 Uiso 1 d .
H8' H 0.8196 0.4967 0.7912 0.051 Uiso 1 d .
H9' H 0.3409 0.6373 1.0145 0.051 Uiso 1 d .
H10' H 0.4289 0.5343 0.6734 0.051 Uiso 1 d .
H11' H 0.7003 0.5468 1.1417 0.051 Uiso 1 d .
H11 H 0.8091 0.9842 1.1007 0.051 Uiso 1 d .
H12D H 1.0049 0.5627 0.6361 0.063 Uiso 1 d .
H12E H 1.0574 0.6456 0.7150 0.063 Uiso 1 d .
H12F H 0.9063 0.6317 0.4959 0.063 Uiso 1 d .

loop_
_atom_type_symbol
_atom_type_description
_atom_type_scat_dispersion_real
_atom_type_scat_dispersion_imag
_atom_type_scat_source
C C 0.0033 0.0016 'International Tables Vol C Tables 4.2.6.8 and 6.1.1.4'
H H 0.0000 0.0000 'International Tables Vol C Tables 4.2.6.8 and 6.1.1.4'
B B 0.0013 0.0007 'International Tables Vol C Tables 4.2.6.8 and 6.1.1.4'
Os Os -1.2165 7.6030 'International Tables Vol C Tables 4.2.6.8 and 6.1.1.4'

loop_
_geom_angle_atom_site_label_1
_geom_angle_atom_site_label_2
_geom_angle_atom_site_label_3
_geom_angle
C3' Os1 C3 145.6(4)
C3' Os1 C2' 103.6(3)
C3 Os1 C2' 88.1(3)
C3' Os1 C2 88.0(4)
C3 Os1 C2 103.2(4)
C2' Os1 C2 141.0(3)
C3' Os1 B6 108.6(4)
C3 Os1 B6 42.7(4)
C2' Os1 B6 125.4(4)
C2 Os1 B6 83.5(4)
C3' Os1 B6' 43.1(3)
C3 Os1 B6' 108.5(4)
C2' Os1 B6' 83.4(4)
C2 Os1 B6' 125.8(4)
B6 Os1 B6' 91.1(4)
C3' Os1 B5' 83.6(3)
C3 Os1 B5' 83.9(4)
C2' Os1 B5' 42.5(4)
C2 Os1 B5' 171.6(4)
B6 Os1 B5' 99.1(4)
B6' Os1 B5' 46.5(4)
C3' Os1 B5 83.4(4)
C3 Os1 B5 83.7(4)
C2' Os1 B5 171.9(4)
C2 Os1 B5 42.1(3)
B6 Os1 B5 47.2(4)
B6' Os1 B5 99.3(4)
B5' Os1 B5 136.1(4)
C3' Os1 B7 164.3(4)
C3 Os1 B7 40.2(4)
C2' Os1 B7 90.3(3)
C2 Os1 B7 76.5(4)
B6 Os1 B7 67.6(4)
B6' Os1 B7 148.4(4)
B5' Os1 B7 111.9(4)
B5 Os1 B7 83.4(4)
C3' Os1 B7' 39.9(3)
C3 Os1 B7' 164.4(4)
C2' Os1 B7' 76.5(4)
C2 Os1 B7' 90.9(4)
B6 Os1 B7' 148.3(4)
B6' Os1 B7' 67.1(4)
B5' Os1 B7' 82.7(4)
B5 Os1 B7' 111.6(4)
B7 Os1 B7' 141.1(4)
C3' Os1 C4' 76.6(3)
C3 Os1 C4' 124.4(3)
C2' Os1 C4' 37.1(3)
C2 Os1 C4' 115.3(3)
B6 Os1 C4' 161.0(4)
B6' Os1 C4' 80.3(3)
B5' Os1 C4' 62.7(3)
B5 Os1 C4' 150.8(3)
B7 Os1 C4' 112.3(3)
B7' Os1 C4' 41.1(3)
C3' Os1 C4 124.5(3)
C3 Os1 C4 76.5(3)
C2' Os1 C4 114.4(3)
C2 Os1 C4 37.5(3)
B6 Os1 C4 81.0(3)
B6' Os1 C4 162.0(4)
B5' Os1 C4 150.7(4)
B5 Os1 C4 63.5(3)
B7 Os1 C4 40.9(3)
B7' Os1 C4 112.6(3)
C4' Os1 C4 111.7(3)
C12 C2 C4 119.3(8)
C12 C2 B5 129.2(8)
C4 C2 B5 108.1(8)
C12 C2 B8 115.5(7)
C4 C2 B8 67.0(7)
B5 C2 B8 66.8(7)
C12 C2 Os1 123.8(7)
C4 C2 Os1 84.1(5)
B5 C2 Os1 76.0(5)
B8 C2 Os1 120.7(6)
B7 C3 B6 111.5(8)
B7 C3 B9 69.6(7)
B6 C3 B9 68.7(6)
B7 C3 Os1 82.9(5)
B6 C3 Os1 75.7(5)
B9 C3 Os1 121.2(6)
C2 C4 B10 115.3(7)
C2 C4 B7 122.9(7)
B10 C4 B7 63.8(6)
C2 C4 B8 61.2(6)
B10 C4 B8 60.1(6)
B7 C4 B8 113.8(7)
C2 C4 Os1 58.3(4)
B10 C4 Os1 110.8(5)
B7 C4 Os1 69.0(5)
B8 C4 Os1 101.3(5)
C2 B5 B11 107.2(8)
C2 B5 B8 58.6(6)
B11 B5 B8 57.0(6)
C2 B5 B6 115.9(7)
B11 B5 B6 59.6(6)
B8 B5 B6 107.2(7)
C2 B5 Os1 61.9(4)
B11 B5 Os1 108.1(6)
B8 B5 Os1 105.5(6)
B6 B5 Os1 65.1(4)
C3 B6 B11 107.1(7)
C3 B6 B9 56.3(6)
B11 B6 B9 57.8(6)
C3 B6 B5 117.3(7)
B11 B6 B5 58.9(6)
B9 B6 B5 106.5(7)
C3 B6 Os1 61.7(4)
B11 B6 Os1 109.6(6)
B9 B6 Os1 103.4(6)
B5 B6 Os1 67.7(5)
C3 B7 C4 117.2(8)
C3 B7 B10 107.8(7)
C4 B7 B10 57.8(6)
C3 B7 B9 55.9(5)
C4 B7 B9 104.4(7)
B10 B7 B9 57.9(6)
C3 B7 Os1 57.0(5)
C4 B7 Os1 70.2(5)
B10 B7 Os1 107.9(6)
B9 B7 Os1 96.6(6)
C2 B8 B11 107.3(7)
C2 B8 B10 105.2(7)
B11 B8 B10 63.2(6)
C2 B8 C4 51.9(5)
B11 B8 C4 101.2(7)
B10 B8 C4 58.2(6)
C2 B8 B5 54.6(6)
B11 B8 B5 61.0(6)
B10 B8 B5 105.7(7)
C4 B8 B5 89.8(6)
C3 B9 B11 108.8(8)
C3 B9 B10 108.8(8)
B11 B9 B10 62.1(6)
C3 B9 B6 55.0(6)
B11 B9 B6 61.0(6)
B10 B9 B6 105.8(7)
C3 B9 B7 54.5(6)
B11 B9 B7 104.0(7)
B10 B9 B7 60.4(6)
B6 B9 B7 92.5(7)
C4 B10 B8 61.7(6)
C4 B10 B9 107.9(8)
B8 B10 B9 111.2(8)
C4 B10 B7 58.4(6)
B8 B10 B7 110.7(8)
B9 B10 B7 61.7(6)
C4 B10 B11 100.0(7)
B8 B10 B11 57.9(6)
B9 B10 B11 58.5(6)
B7 B10 B11 102.3(7)
B8 B11 B9 112.8(7)
B8 B11 B5 61.9(6)
B9 B11 B5 111.4(7)
B8 B11 B6 112.8(7)
B9 B11 B6 61.2(6)
B5 B11 B6 61.5(6)
B8 B11 B10 58.9(6)
B9 B11 B10 59.3(6)
B5 B11 B10 103.3(7)
B6 B11 B10 103.9(7)
C4' C2' C12' 121.0(8)
C4' C2' B5' 106.6(7)
C12' C2' B5' 128.1(8)
C4' C2' B8' 66.4(6)
C12' C2' B8' 114.9(7)
B5' C2' B8' 65.1(6)
C4' C2' Os1 84.7(5)
C12' C2' Os1 124.9(7)
B5' C2' Os1 75.9(4)
B8' C2' Os1 120.1(6)
B7' C3' B9' 69.1(7)
B7' C3' B6' 110.4(7)
B9' C3' B6' 67.3(6)
B7' C3' Os1 83.5(6)
B9' C3' Os1 121.2(6)
B6' C3' Os1 76.2(5)
C2' C4' B10' 116.9(8)
C2' C4' B7' 123.2(7)
B10' C4' B7' 62.8(6)
C2' C4' B8' 62.8(6)
B10' C4' B8' 60.3(6)
B7' C4' B8' 113.4(8)
C2' C4' Os1 58.2(4)
B10' C4' Os1 110.5(6)
B7' C4' Os1 69.2(5)
B8' C4' Os1 101.7(5)
C2' B5' B11' 108.0(7)
C2' B5' B8' 60.0(6)
B11' B5' B8' 56.7(6)
C2' B5' B6' 116.9(7)
B11' B5' B6' 59.2(6)
B8' B5' B6' 107.4(7)
C2' B5' Os1 61.6(4)
B11' B5' Os1 108.6(6)
B8' B5' Os1 106.5(6)
B6' B5' Os1 66.2(5)
C3' B6' B11' 107.4(7)
C3' B6' B9' 56.0(6)
B11' B6' B9' 59.0(6)
C3' B6' B5' 116.4(7)
B11' B6' B5' 58.8(6)
B9' B6' B5' 107.2(7)
C3' B6' Os1 60.6(5)
B11' B6' Os1 109.1(6)
B9' B6' Os1 102.6(6)
B5' B6' Os1 67.3(4)
C3' B7' C4' 116.8(8)
C3' B7' B10' 108.4(8)
C4' B7' B10' 57.9(6)
C3' B7' B9' 56.1(5)
C4' B7' B9' 104.6(7)
B10' B7' B9' 58.5(6)
C3' B7' Os1 56.6(4)
C4' B7' Os1 69.7(5)
B10' B7' Os1 107.9(6)
B9' B7' Os1 96.3(5)
B11' B8' C2' 107.1(7)
B11' B8' B10' 63.0(7)
C2' B8' B10' 104.2(7)
B11' B8' C4' 100.9(7)
C2' B8' C4' 50.9(5)
B10' B8' C4' 58.1(6)
B11' B8' B5' 60.9(7)
C2' B8' B5' 54.8(6)
B10' B8' B5' 104.9(7)
C4' B8' B5' 89.0(6)
C3' B9' B11' 108.9(8)
C3' B9' B10' 108.8(8)
B11' B9' B10' 61.4(6)
C3' B9' B6' 56.7(6)
B11' B9' B6' 60.1(6)
B10' B9' B6' 105.4(7)
C3' B9' B7' 54.8(6)
B11' B9' B7' 103.4(7)
B10' B9' B7' 60.1(6)
B6' B9' B7' 93.9(7)
C4' B10' B8' 61.6(6)
C4' B10' B9' 108.1(7)
B8' B10' B9' 111.3(8)
C4' B10' B7' 59.3(6)
B8' B10' B7' 111.6(8)
B9' B10' B7' 61.4(6)
C4' B10' B11' 99.3(8)
B8' B10' B11' 57.1(6)
B9' B10' B11' 59.2(6)
B7' B10' B11' 102.7(7)
B8' B11' B9' 114.0(8)
B8' B11' B5' 62.4(7)
B9' B11' B5' 111.4(8)
B8' B11' B6' 114.5(8)
B9' B11' B6' 61.0(6)
B5' B11' B6' 62.0(6)
B8' B11' B10' 59.9(6)
B9' B11' B10' 59.4(6)
B5' B11' B10' 103.9(8)
B6' B11' B10' 104.5(8)

loop_
_geom_bond_atom_site_label_1
_geom_bond_atom_site_label_2
_geom_bond_distance
Os1 C3' 2.075(8)
Os1 C3 2.078(8)
Os1 C2' 2.114(7)
Os1 C2 2.121(7)
Os1 B6 2.287(9)
Os1 B6' 2.313(10)
Os1 B5' 2.332(10)
Os1 B5 2.333(11)
Os1 B7 2.459(11)
Os1 B7' 2.469(11)
Os1 C4' 2.478(9)
Os1 C4 2.479(8)
C2 C12 1.498(12)
C2 C4 1.517(13)
C2 B5 1.613(13)
C2 B8 1.689(15)
C3 B7 1.598(15)
C3 B6 1.600(14)
C3 B9 1.625(14)
C4 B10 1.713(14)
C4 B7 1.724(14)
C4 B8 1.774(14)
B5 B11 1.80(2)
B5 B8 1.82(2)
B5 B6 1.850(15)
B6 B11 1.815(15)
B6 B9 1.82(2)
B7 B10 1.82(2)
B7 B9 1.839(15)
B8 B11 1.73(2)
B8 B10 1.75(2)
B9 B11 1.76(2)
B9 B10 1.77(2)
B10 B11 1.82(2)
C2' C4' 1.501(12)
C2' C12' 1.502(13)
C2' B5' 1.623(14)
C2' B8' 1.721(14)
C3' B7' 1.593(14)
C3' B9' 1.617(13)
C3' B6' 1.628(14)
C4' B10' 1.711(15)
C4' B7' 1.738(14)
C4' B8' 1.774(15)
B5' B11' 1.78(2)
B5' B8' 1.802(15)
B5' B6' 1.833(15)
B6' B11' 1.78(2)
B6' B9' 1.798(15)
B7' B10' 1.80(2)
B7' B9' 1.82(2)
B8' B11' 1.70(2)
B8' B10' 1.75(2)
B9' B11' 1.76(2)
B9' B10' 1.77(2)
B10' B11' 1.80(2)
